data_4335642
loop_
_publ_author_name
'Constantinos C. Stoumpos'
'Christos D. Malliakas'
'Mercouri G. Kanatzidis'

_publ_contact_author_address
;
   Department of Chemistry
     2145 Sheridan Road
   Northwestern University
   Evanston, IL 60208-3113
           USA
;
_publ_contact_author_email m-kanatzidis@northwestern.edu
_publ_contact_author_fax 847-491-5937
_publ_contact_author_name 'Mercouri G. Kanatzidis'
_publ_contact_author_phone 847-467-1541
_publ_section_title
;
 Semiconducting Tin and Lead Iodide Perovskites with Organic Cations:
 Phase Transitions, High Mobilities, and Near-Infrared Photoluminescent
 Properties
;
_journal_name_full 'Inorganic Chemistry'
_journal_page_first 9019
_journal_page_last 9038
_journal_paper_doi 10.1021/ic401215x
_journal_volume 52
_journal_year 2013
_chemical_formula_moiety Cs2SnI6
_chemical_formula_sum 'Cs2 I6 Sn'
_chemical_formula_weight 1145.91
_chemical_name_common Dicesium_Tin_Hexaiodide
_chemical_name_systematic
; 
 ? 
;
_space_group_IT_number 225
_symmetry_cell_setting cubic
_symmetry_space_group_name_Hall '-F 4 2 3'
_symmetry_space_group_name_H-M 'F m -3 m'
_atom_sites_solution_hydrogens none
_atom_sites_solution_primary direct
_atom_sites_solution_secondary difmap
_audit_creation_method SHELXL-97
_cell_angle_alpha 90.00
_cell_angle_beta 90.00
_cell_angle_gamma 90.00
_cell_formula_units_Z 4
_cell_length_a 11.6276(9)
_cell_length_b 11.6276(9)
_cell_length_c 11.6276(9)
_cell_measurement_reflns_used 3242
_cell_measurement_temperature 293(2)
_cell_measurement_theta_max 29.49
_cell_measurement_theta_min 3.04
_cell_volume 1572.1(2)
_computing_structure_refinement 'SHELXL-97 (Sheldrick, 2008)'
_computing_structure_solution 'SHELXS-97 (Sheldrick, 2008)'
_diffrn_ambient_temperature 293(2)
_diffrn_detector 'image plate (34 cm diameter)'
_diffrn_detector_area_resol_mean 6.67
_diffrn_detector_type STOE
_diffrn_measured_fraction_theta_full 1.000
_diffrn_measured_fraction_theta_max 1.000
_diffrn_measurement_device '2-circle goniometer'
_diffrn_measurement_device_type 'STOE IPDS 2T'
_diffrn_measurement_method 'rotation method'
_diffrn_radiation_collimation '0.5 mm diameter, monocapillary'
_diffrn_radiation_monochromator 'plane graphite'
_diffrn_radiation_polarisn_norm 0
_diffrn_radiation_type 'Mo K\a'
_diffrn_radiation_wavelength 0.71073
_diffrn_reflns_av_R_equivalents 0.0595
_diffrn_reflns_av_sigmaI/netI 0.0218
_diffrn_reflns_limit_h_max 15
_diffrn_reflns_limit_h_min -15
_diffrn_reflns_limit_k_max 15
_diffrn_reflns_limit_k_min -14
_diffrn_reflns_limit_l_max 15
_diffrn_reflns_limit_l_min -15
_diffrn_reflns_number 3871
_diffrn_reflns_theta_full 28.96
_diffrn_reflns_theta_max 28.96
_diffrn_reflns_theta_min 3.03
_diffrn_source 'sealed x-ray tube, 12 x 0.4 mm long-fine focus'
_diffrn_source_current 30
_diffrn_source_power 1.20
_diffrn_source_voltage 40
_exptl_absorpt_coefficient_mu 17.925
_exptl_absorpt_correction_T_max 0.3053
_exptl_absorpt_correction_T_min 0.1726
_exptl_absorpt_correction_type integration
_exptl_crystal_colour black
_exptl_crystal_density_diffrn 4.842
_exptl_crystal_description 'truncated octahedron'
_exptl_crystal_F_000 1912
_exptl_crystal_size_max 0.071
_exptl_crystal_size_mid 0.053
_exptl_crystal_size_min 0.044
_refine_diff_density_max 1.005
_refine_diff_density_min -1.241
_refine_diff_density_rms 0.279
_refine_ls_extinction_coef 0.00247(12)
_refine_ls_extinction_expression Fc^*^=kFc[1+0.001xFc^2^\l^3^/sin(2\q)]^-1/4^
_refine_ls_extinction_method SHELXL
_refine_ls_goodness_of_fit_ref 1.483
_refine_ls_hydrogen_treatment none
_refine_ls_matrix_type full
_refine_ls_number_parameters 7
_refine_ls_number_reflns 143
_refine_ls_number_restraints 0
_refine_ls_restrained_S_all 1.483
_refine_ls_R_factor_all 0.0322
_refine_ls_R_factor_gt 0.0317
_refine_ls_shift/su_max 0.000
_refine_ls_shift/su_mean 0.000
_refine_ls_structure_factor_coef Fsqd
_refine_ls_weighting_details 'calc w=1/[\s^2^(Fo^2^)+(0.1000P)^2^+0.0000P] where P=(Fo^2^+2Fc^2^)/3'
_refine_ls_weighting_scheme calc
_refine_ls_wR_factor_gt 0.0697
_refine_ls_wR_factor_ref 0.0698
_reflns_number_gt 141
_reflns_number_total 143
_reflns_threshold_expression >2sigma(I)
_cod_data_source_file ic401215x_si_004_4.cif
_cod_data_source_block 6b_293K
_cod_database_code 4335642

loop_
_symmetry_equiv_pos_as_xyz
'x, y, z'
'-x, -y, z'
'-x, y, -z'
'x, -y, -z'
'z, x, y'
'z, -x, -y'
'-z, -x, y'
'-z, x, -y'
'y, z, x'
'-y, z, -x'
'y, -z, -x'
'-y, -z, x'
'y, x, -z'
'-y, -x, -z'
'y, -x, z'
'-y, x, z'
'x, z, -y'
'-x, z, y'
'-x, -z, -y'
'x, -z, y'
'z, y, -x'
'z, -y, x'
'-z, y, x'
'-z, -y, -x'
'x, y+1/2, z+1/2'
'-x, -y+1/2, z+1/2'
'-x, y+1/2, -z+1/2'
'x, -y+1/2, -z+1/2'
'z, x+1/2, y+1/2'
'z, -x+1/2, -y+1/2'
'-z, -x+1/2, y+1/2'
'-z, x+1/2, -y+1/2'
'y, z+1/2, x+1/2'
'-y, z+1/2, -x+1/2'
'y, -z+1/2, -x+1/2'
'-y, -z+1/2, x+1/2'
'y, x+1/2, -z+1/2'
'-y, -x+1/2, -z+1/2'
'y, -x+1/2, z+1/2'
'-y, x+1/2, z+1/2'
'x, z+1/2, -y+1/2'
'-x, z+1/2, y+1/2'
'-x, -z+1/2, -y+1/2'
'x, -z+1/2, y+1/2'
'z, y+1/2, -x+1/2'
'z, -y+1/2, x+1/2'
'-z, y+1/2, x+1/2'
'-z, -y+1/2, -x+1/2'
'x+1/2, y, z+1/2'
'-x+1/2, -y, z+1/2'
'-x+1/2, y, -z+1/2'
'x+1/2, -y, -z+1/2'
'z+1/2, x, y+1/2'
'z+1/2, -x, -y+1/2'
'-z+1/2, -x, y+1/2'
'-z+1/2, x, -y+1/2'
'y+1/2, z, x+1/2'
'-y+1/2, z, -x+1/2'
'y+1/2, -z, -x+1/2'
'-y+1/2, -z, x+1/2'
'y+1/2, x, -z+1/2'
'-y+1/2, -x, -z+1/2'
'y+1/2, -x, z+1/2'
'-y+1/2, x, z+1/2'
'x+1/2, z, -y+1/2'
'-x+1/2, z, y+1/2'
'-x+1/2, -z, -y+1/2'
'x+1/2, -z, y+1/2'
'z+1/2, y, -x+1/2'
'z+1/2, -y, x+1/2'
'-z+1/2, y, x+1/2'
'-z+1/2, -y, -x+1/2'
'x+1/2, y+1/2, z'
'-x+1/2, -y+1/2, z'
'-x+1/2, y+1/2, -z'
'x+1/2, -y+1/2, -z'
'z+1/2, x+1/2, y'
'z+1/2, -x+1/2, -y'
'-z+1/2, -x+1/2, y'
'-z+1/2, x+1/2, -y'
'y+1/2, z+1/2, x'
'-y+1/2, z+1/2, -x'
'y+1/2, -z+1/2, -x'
'-y+1/2, -z+1/2, x'
'y+1/2, x+1/2, -z'
'-y+1/2, -x+1/2, -z'
'y+1/2, -x+1/2, z'
'-y+1/2, x+1/2, z'
'x+1/2, z+1/2, -y'
'-x+1/2, z+1/2, y'
'-x+1/2, -z+1/2, -y'
'x+1/2, -z+1/2, y'
'z+1/2, y+1/2, -x'
'z+1/2, -y+1/2, x'
'-z+1/2, y+1/2, x'
'-z+1/2, -y+1/2, -x'
'-x, -y, -z'
'x, y, -z'
'x, -y, z'
'-x, y, z'
'-z, -x, -y'
'-z, x, y'
'z, x, -y'
'z, -x, y'
'-y, -z, -x'
'y, -z, x'
'-y, z, x'
'y, z, -x'
'-y, -x, z'
'y, x, z'
'-y, x, -z'
'y, -x, -z'
'-x, -z, y'
'x, -z, -y'
'x, z, y'
'-x, z, -y'
'-z, -y, x'
'-z, y, -x'
'z, -y, -x'
'z, y, x'
'-x, -y+1/2, -z+1/2'
'x, y+1/2, -z+1/2'
'x, -y+1/2, z+1/2'
'-x, y+1/2, z+1/2'
'-z, -x+1/2, -y+1/2'
'-z, x+1/2, y+1/2'
'z, x+1/2, -y+1/2'
'z, -x+1/2, y+1/2'
'-y, -z+1/2, -x+1/2'
'y, -z+1/2, x+1/2'
'-y, z+1/2, x+1/2'
'y, z+1/2, -x+1/2'
'-y, -x+1/2, z+1/2'
'y, x+1/2, z+1/2'
'-y, x+1/2, -z+1/2'
'y, -x+1/2, -z+1/2'
'-x, -z+1/2, y+1/2'
'x, -z+1/2, -y+1/2'
'x, z+1/2, y+1/2'
'-x, z+1/2, -y+1/2'
'-z, -y+1/2, x+1/2'
'-z, y+1/2, -x+1/2'
'z, -y+1/2, -x+1/2'
'z, y+1/2, x+1/2'
'-x+1/2, -y, -z+1/2'
'x+1/2, y, -z+1/2'
'x+1/2, -y, z+1/2'
'-x+1/2, y, z+1/2'
'-z+1/2, -x, -y+1/2'
'-z+1/2, x, y+1/2'
'z+1/2, x, -y+1/2'
'z+1/2, -x, y+1/2'
'-y+1/2, -z, -x+1/2'
'y+1/2, -z, x+1/2'
'-y+1/2, z, x+1/2'
'y+1/2, z, -x+1/2'
'-y+1/2, -x, z+1/2'
'y+1/2, x, z+1/2'
'-y+1/2, x, -z+1/2'
'y+1/2, -x, -z+1/2'
'-x+1/2, -z, y+1/2'
'x+1/2, -z, -y+1/2'
'x+1/2, z, y+1/2'
'-x+1/2, z, -y+1/2'
'-z+1/2, -y, x+1/2'
'-z+1/2, y, -x+1/2'
'z+1/2, -y, -x+1/2'
'z+1/2, y, x+1/2'
'-x+1/2, -y+1/2, -z'
'x+1/2, y+1/2, -z'
'x+1/2, -y+1/2, z'
'-x+1/2, y+1/2, z'
'-z+1/2, -x+1/2, -y'
'-z+1/2, x+1/2, y'
'z+1/2, x+1/2, -y'
'z+1/2, -x+1/2, y'
'-y+1/2, -z+1/2, -x'
'y+1/2, -z+1/2, x'
'-y+1/2, z+1/2, x'
'y+1/2, z+1/2, -x'
'-y+1/2, -x+1/2, z'
'y+1/2, x+1/2, z'
'-y+1/2, x+1/2, -z'
'y+1/2, -x+1/2, -z'
'-x+1/2, -z+1/2, y'
'x+1/2, -z+1/2, -y'
'x+1/2, z+1/2, y'
'-x+1/2, z+1/2, -y'
'-z+1/2, -y+1/2, x'
'-z+1/2, y+1/2, -x'
'z+1/2, -y+1/2, -x'
'z+1/2, y+1/2, x'

loop_
_atom_site_label
_atom_site_type_symbol
_atom_site_fract_x
_atom_site_fract_y
_atom_site_fract_z
_atom_site_U_iso_or_equiv
_atom_site_adp_type
_atom_site_occupancy
_atom_site_symmetry_multiplicity
_atom_site_calc_flag
_atom_site_refinement_flags
I I 0.24536(3) 0.0000 0.0000 0.03628(12) Uani 1 8 d S
Cs Cs 0.2500 0.2500 0.2500 0.04300(16) Uani 1 24 d S
Sn Sn 0.0000 0.0000 0.0000 0.02071(14) Uani 1 48 d S

loop_
_atom_site_aniso_label
_atom_site_aniso_U_11
_atom_site_aniso_U_22
_atom_site_aniso_U_33
_atom_site_aniso_U_23
_atom_site_aniso_U_13
_atom_site_aniso_U_12
I 0.02172(15) 0.04356(15) 0.04356(15) 0.000 0.000 0.000
Cs 0.04300(16) 0.04300(16) 0.04300(16) 0.000 0.000 0.000
Sn 0.02071(14) 0.02071(14) 0.02071(14) 0.000 0.000 0.000

loop_
_atom_type_symbol
_atom_type_description
_atom_type_scat_dispersion_real
_atom_type_scat_dispersion_imag
_atom_type_scat_source
Sn Sn -0.6537 1.4246 'International Tables Vol C Tables 4.2.6.8 and 6.1.1.4'
I I -0.4742 1.8119 'International Tables Vol C Tables 4.2.6.8 and 6.1.1.4'
Cs Cs -0.3680 2.1192 'International Tables Vol C Tables 4.2.6.8 and 6.1.1.4'

loop_
_geom_angle_atom_site_label_1
_geom_angle_atom_site_label_2
_geom_angle_atom_site_label_3
_geom_angle
_geom_angle_site_symmetry_1
_geom_angle_site_symmetry_3
Sn I Cs 90.752(5) . 25_544
Sn I Cs 90.752(5) . .
Cs I Cs 178.496(9) 25_544 .
Sn I Cs 90.752(5) . 169
Cs I Cs 90.0 25_544 169
Cs I Cs 90.0 . 169
Sn I Cs 90.752(5) . 145
Cs I Cs 90.0 25_544 145
Cs I Cs 90.0 . 145
Cs I Cs 178.496(9) 169 145
I Cs I 120.0 . 81
I Cs I 178.495(9) . 25
I Cs I 61.227(7) 81 25
I Cs I 58.769(8) . 9
I Cs I 178.495(9) 81 9
I Cs I 120.0 25 9
I Cs I 120.0 . 53
I Cs I 61.227(7) 81 53
I Cs I 61.227(7) 25 53
I Cs I 120.0 9 53
I Cs I 58.769(8) . 5
I Cs I 120.0 81 5
I Cs I 120.0 25 5
I Cs I 58.769(8) 9 5
I Cs I 178.495(9) 53 5
I Cs I 61.227(7) . 153
I Cs I 90.0 81 153
I Cs I 120.0 25 153
I Cs I 90.0 9 153
I Cs I 58.769(7) 53 153
I Cs I 120.0 5 153
I Cs I 120.0 . 129
I Cs I 90.0 81 129
I Cs I 58.769(7) 25 129
I Cs I 90.0 9 129
I Cs I 120.0 53 129
I Cs I 61.227(7) 5 129
I Cs I 178.495(9) 153 129
I Cs I 90.0 . 169
I Cs I 58.769(7) 81 169
I Cs I 90.0 25 169
I Cs I 120.0 9 169
I Cs I 120.0 53 169
I Cs I 61.227(7) 5 169
I Cs I 120.0 153 169
I Cs I 61.227(7) 129 169
I Cs I 120.0 . 125
I Cs I 120.0 81 125
I Cs I 58.769(8) 25 125
I Cs I 61.227(7) 9 125
I Cs I 90.0 53 125
I Cs I 90.0 5 125
I Cs I 120.0 153 125
I Cs I 58.769(8) 129 125
I Cs I 120.0 169 125
I Cs I 90.0 . 145
I Cs I 120.0 81 145
I Cs I 90.0 25 145
I Cs I 61.227(7) 9 145
I Cs I 58.769(8) 53 145
I Cs I 120.0 5 145
I Cs I 58.769(7) 153 145
I Cs I 120.0 129 145
I Cs I 178.494(9) 169 145
I Cs I 61.227(7) 125 145
I Cs I 61.227(7) . 173
I Cs I 58.769(8) 81 173
I Cs I 120.0 25 173
I Cs I 120.0 9 173
I Cs I 90.0 53 173
I Cs I 90.0 5 173
I Cs I 61.227(7) 153 173
I Cs I 120.0 129 173
I Cs I 58.769(7) 169 173
I Cs I 178.495(9) 125 173
I Cs I 120.0 145 173
I Sn I 180.0 105 9
I Sn I 90.0 105 97
I Sn I 90.0 9 97
I Sn I 90.0 105 5
I Sn I 90.0 9 5
I Sn I 90.0 97 5
I Sn I 90.0 105 101
I Sn I 90.0 9 101
I Sn I 90.0 97 101
I Sn I 180.0 5 101
I Sn I 90.0 105 .
I Sn I 90.0 9 .
I Sn I 180.0 97 .
I Sn I 90.0 5 .
I Sn I 90.0 101 .

loop_
_geom_bond_atom_site_label_1
_geom_bond_atom_site_label_2
_geom_bond_distance
_geom_bond_site_symmetry_2
I Sn 2.8529(4) .
I Cs 4.1113(3) 25_544
I Cs 4.1113(3) .
I Cs 4.1113(3) 169
I Cs 4.1113(3) 145
Cs I 4.1113(3) 81
Cs I 4.1113(3) 25
Cs I 4.1113(3) 9
Cs I 4.1113(3) 53
Cs I 4.1113(3) 5
Cs I 4.1113(3) 153
Cs I 4.1113(3) 129
Cs I 4.1113(3) 169
Cs I 4.1113(3) 125
Cs I 4.1113(3) 145
Cs I 4.1113(3) 173
Sn I 2.8529(4) 105
Sn I 2.8529(4) 9
Sn I 2.8529(4) 97
Sn I 2.8529(4) 5
Sn I 2.8529(4) 101
